data_7720542
loop_
_publ_author_name
'Xu, Zeyu'
'Jiang, Xiu'e'
'Wang, Ruihui'
'Fan, Mingren'
'Wang, Yi'
'Zhang, Qinghua'

_publ_section_title
;
 Facile and low-cost construction of laser-ignitable energetic materials.
;
_journal_issue 3
_journal_name_full 'Dalton transactions (Cambridge, England : 2003)'
_journal_page_first 1436
_journal_page_last 1444
_journal_paper_doi 10.1039/d5dt02640g
_journal_volume 55
_journal_year 2026
_chemical_formula_moiety '2(Cl O4), C6 H16 N2'
_chemical_formula_sum 'C6 H16 Cl2 N2 O8'
_chemical_formula_weight 315.11
_space_group_crystal_system monoclinic
_space_group_IT_number 14
_space_group_name_Hall '-P 2ybc'
_space_group_name_H-M_alt 'P 1 21/c 1'
_atom_sites_solution_hydrogens difmap
_atom_sites_solution_primary dual
_audit_creation_date 2025-12-01
_audit_creation_method
;
Olex2 1.3
(compiled 2020.11.12 svn.r5f609507 for OlexSys, GUI svn.r6226)
;
_audit_update_record
;
2025-12-01 deposited with the CCDC.	2025-12-15 downloaded from the CCDC.
;
_cell_angle_alpha 90
_cell_angle_beta 101.692(2)
_cell_angle_gamma 90
_cell_formula_units_Z 2
_cell_length_a 6.1177(4)
_cell_length_b 14.9480(11)
_cell_length_c 6.9688(4)
_cell_measurement_reflns_used 3769
_cell_measurement_temperature 150.15
_cell_measurement_theta_max 26.34
_cell_measurement_theta_min 2.73
_cell_volume 624.06(7)
_computing_cell_refinement 'SAINT V8.41 (?, 2016)'
_computing_data_collection 'Bruker SMART APEX II diffractometer'
_computing_data_reduction 'SAINT V8.41 (?, 2016)'
_computing_molecular_graphics 'Olex2 1.3 (Dolomanov et al., 2009)'
_computing_publication_material 'Olex2 1.3 (Dolomanov et al., 2009)'
_computing_structure_refinement 'SHELXL 2018/3 (Sheldrick, 2015)'
_computing_structure_solution 'SHELXT 2018/2 (Sheldrick, 2018)'
_diffrn_ambient_temperature 150.15
_diffrn_measured_fraction_theta_full 0.998
_diffrn_measured_fraction_theta_max 0.997
_diffrn_measurement_device_type 'Bruker APEX-II CCD'
_diffrn_measurement_method '\f and \w scans'
_diffrn_radiation_type MoK\a
_diffrn_radiation_wavelength 0.71073
_diffrn_reflns_av_unetI/netI 0.0461
_diffrn_reflns_Laue_measured_fraction_full 0.998
_diffrn_reflns_Laue_measured_fraction_max 0.997
_diffrn_reflns_number 1281
_diffrn_reflns_point_group_measured_fraction_full 0.998
_diffrn_reflns_point_group_measured_fraction_max 0.997
_diffrn_reflns_theta_full 25.242
_diffrn_reflns_theta_max 26.376
_diffrn_reflns_theta_min 2.725
_diffrn_source_current 1.4
_diffrn_source_power 0.07
_diffrn_source_voltage 50.0
_diffrn_standards_number 0
_exptl_absorpt_coefficient_mu 0.556
_exptl_absorpt_correction_T_max 0.093178
_exptl_absorpt_correction_T_min 0.059408
_exptl_absorpt_correction_type multi-scan
_exptl_absorpt_process_details
;
 TWINABS-2012/1 (Bruker,2012) was used for absorption correction.

Final HKLF 4 output contains 16706 reflections, Rint = 0.0810
 (5968 with I > 3sig(I), Rint = 0.0625)
;
_exptl_crystal_colour 'clear greenish yellow'
_exptl_crystal_colour_lustre clear
_exptl_crystal_colour_modifier greenish
_exptl_crystal_colour_primary yellow
_exptl_crystal_density_diffrn 1.677
_exptl_crystal_description block
_exptl_crystal_F_000 328
_exptl_crystal_size_max 0.02
_exptl_crystal_size_mid 0.02
_exptl_crystal_size_min 0.02
_refine_diff_density_max 0.745
_refine_diff_density_min -0.516
_refine_diff_density_rms 0.125
_refine_ls_extinction_method none
_refine_ls_goodness_of_fit_ref 1.165
_refine_ls_hydrogen_treatment refU
_refine_ls_matrix_type full
_refine_ls_number_parameters 108
_refine_ls_number_reflns 1281
_refine_ls_number_restraints 0
_refine_ls_restrained_S_all 1.165
_refine_ls_R_factor_all 0.0969
_refine_ls_R_factor_gt 0.0716
_refine_ls_shift/su_max 0.000
_refine_ls_shift/su_mean 0.000
_refine_ls_structure_factor_coef Fsqd
_refine_ls_weighting_details 'w=1/[\s^2^(Fo^2^)+3.6953P] where P=(Fo^2^+2Fc^2^)/3'
_refine_ls_weighting_scheme calc
_refine_ls_wR_factor_gt 0.1395
_refine_ls_wR_factor_ref 0.1527
_reflns_Friedel_coverage 0.000
_reflns_number_gt 1053
_reflns_number_total 1281
_reflns_threshold_expression 'I > 2\s(I)'
_cod_data_source_file d5dt02640g4.cif
_cod_data_source_block 324xzy4_0m_4
_cod_database_code 7720542
_shelx_shelxl_version_number 2018/3
_shelx_space_group_comment
;
The symmetry employed for this shelxl refinement is uniquely defined
by the following loop, which should always be used as a source of
symmetry information in preference to the above space-group names.
They are only intended as comments.
;
_shelx_estimated_absorpt_t_max 0.989
_shelx_estimated_absorpt_t_min 0.989
_olex2_refinement_description
;
1.a Riding coordinates:
 C009(C008,H00G)
;
_smtbx_masks_void_probe_radius 1.2
_smtbx_masks_void_truncation_radius 1.2
_olex2_submission_special_instructions 'No special instructions were received'

loop_
_space_group_symop_operation_xyz
'x, y, z'
'-x, y+1/2, -z+1/2'
'-x, -y, -z'
'x, -y-1/2, z-1/2'

loop_
_atom_site_label
_atom_site_type_symbol
_atom_site_fract_x
_atom_site_fract_y
_atom_site_fract_z
_atom_site_U_iso_or_equiv
_atom_site_adp_type
_atom_site_occupancy
_atom_site_site_symmetry_order
_atom_site_calc_flag
_atom_site_refinement_flags_posn
_atom_site_refinement_flags_adp
_atom_site_refinement_flags_occupancy
_atom_site_disorder_assembly
_atom_site_disorder_group
Cl01 Cl 0.11212(19) 0.63722(7) 0.50460(16) 0.0240(3) Uani 1 1 d . . . . .
O003 O 0.0460(8) 0.6127(3) 0.6818(6) 0.0539(12) Uani 1 1 d . . . . .
O004 O 0.3273(7) 0.5955(3) 0.5115(6) 0.0597(14) Uani 1 1 d . . . . .
O005 O -0.0340(8) 0.6059(3) 0.3350(6) 0.0604(14) Uani 1 1 d . . . . .
O006 O 0.1395(8) 0.7310(3) 0.4993(7) 0.0552(12) Uani 1 1 d . . . . .
N002 N 0.5316(7) 0.5878(3) 0.9201(6) 0.0224(9) Uani 1 1 d . . . . .
H002 H 0.431(10) 0.583(4) 0.827(9) 0.036(16) Uiso 1 1 d . . . . .
C007 C 0.3084(9) 0.4870(3) 1.0844(8) 0.0274(11) Uani 1 1 d . . . . .
H00A H 0.192(9) 0.483(3) 0.976(8) 0.027(14) Uiso 1 1 d . . . . .
H00B H 0.247(9) 0.479(4) 1.184(9) 0.036(16) Uiso 1 1 d . . . . .
H00F H 0.536(8) 0.583(3) 1.204(7) 0.021(12) Uiso 1 1 d . . . . .
C009 C 0.6402(6) 0.6770(2) 0.9190(5) 0.0280(11) Uani 1 1 d . . . . .
C008 C 0.4225(6) 0.5761(2) 1.0911(5) 0.0259(11) Uani 1 1 d R . . . .
H00G H 0.345072 0.623140 1.125930 0.035(15) Uiso 1 1 d R . . . .
H00C H 0.758(8) 0.681(3) 1.033(7) 0.018(12) Uiso 1 1 d . . . . .
H00D H 0.714(9) 0.681(4) 0.813(8) 0.031(14) Uiso 1 1 d . . . . .
H00E H 0.529(8) 0.720(3) 0.930(7) 0.023(13) Uiso 1 1 d . . . . .

loop_
_atom_site_aniso_label
_atom_site_aniso_U_11
_atom_site_aniso_U_22
_atom_site_aniso_U_33
_atom_site_aniso_U_23
_atom_site_aniso_U_13
_atom_site_aniso_U_12
Cl01 0.0270(6) 0.0244(5) 0.0196(5) 0.0014(5) 0.0025(4) 0.0004(5)
O003 0.072(3) 0.059(3) 0.038(2) 0.006(2) 0.030(2) -0.015(2)
O004 0.043(2) 0.093(4) 0.038(2) -0.012(2) -0.0023(19) 0.038(2)
O005 0.055(3) 0.067(3) 0.046(3) -0.010(2) -0.022(2) -0.007(2)
O006 0.073(3) 0.029(2) 0.067(3) 0.003(2) 0.022(2) -0.013(2)
N002 0.023(2) 0.027(2) 0.0161(18) 0.0023(16) -0.0010(16) 0.0011(17)
C007 0.027(3) 0.029(3) 0.029(3) 0.002(2) 0.013(2) 0.004(2)
C009 0.029(3) 0.029(3) 0.027(3) 0.005(2) 0.008(2) -0.001(2)
C008 0.028(3) 0.029(3) 0.023(2) -0.001(2) 0.011(2) 0.003(2)

loop_
_atom_type_symbol
_atom_type_description
_atom_type_scat_dispersion_real
_atom_type_scat_dispersion_imag
_atom_type_scat_source
C C 0.0033 0.0016 'International Tables Vol C Tables 4.2.6.8 and 6.1.1.4'
H H 0.0000 0.0000 'International Tables Vol C Tables 4.2.6.8 and 6.1.1.4'
Cl Cl 0.1484 0.1585 'International Tables Vol C Tables 4.2.6.8 and 6.1.1.4'
N N 0.0061 0.0033 'International Tables Vol C Tables 4.2.6.8 and 6.1.1.4'
O O 0.0106 0.0060 'International Tables Vol C Tables 4.2.6.8 and 6.1.1.4'

loop_
_geom_angle_atom_site_label_1
_geom_angle_atom_site_label_2
_geom_angle_atom_site_label_3
_geom_angle
_geom_angle_site_symmetry_1
_geom_angle_site_symmetry_3
_geom_angle_publ_flag
O003 Cl01 O004 106.1(3) . . ?
O005 Cl01 O003 113.5(3) . . ?
O005 Cl01 O004 107.6(3) . . ?
O005 Cl01 O006 111.4(3) . . ?
O006 Cl01 O003 109.5(3) . . ?
O006 Cl01 O004 108.4(3) . . ?
C007 N002 H002 109(4) 3_667 . ?
C009 N002 H002 110(4) . . ?
C009 N002 C007 112.1(4) . 3_667 ?
C008 N002 H002 104(4) . . ?
C008 N002 C007 109.3(3) . 3_667 ?
C008 N002 C009 112.4(3) . . ?
N002 C007 H00A 109(3) 3_667 . ?
N002 C007 H00B 108(4) 3_667 . ?
N002 C007 C008 111.3(4) 3_667 . ?
H00A C007 H00B 105(5) . . ?
C008 C007 H00A 111(3) . . ?
C008 C007 H00B 112(4) . . ?
N002 C009 H00C 108(3) . . ?
N002 C009 H00D 110(3) . . ?
N002 C009 H00E 106(3) . . ?
H00C C009 H00D 104(4) . . ?
H00C C009 H00E 108(4) . . ?
H00D C009 H00E 119(4) . . ?
N002 C008 C007 111.2(3) . . ?
N002 C008 H00F 106(3) . . ?
N002 C008 H00G 117.7 . . ?
C007 C008 H00F 112(3) . . ?
C007 C008 H00G 115.5 . . ?
H00F C008 H00G 91.8 . . ?

loop_
_geom_bond_atom_site_label_1
_geom_bond_atom_site_label_2
_geom_bond_distance
_geom_bond_site_symmetry_2
_geom_bond_publ_flag
Cl01 O003 1.423(4) . ?
Cl01 O004 1.448(4) . ?
Cl01 O005 1.410(4) . ?
Cl01 O006 1.413(4) . ?
N002 H002 0.80(6) . ?
N002 C007 1.491(6) 3_667 ?
N002 C009 1.490(5) . ?
N002 C008 1.490(5) . ?
C007 H00A 0.93(5) . ?
C007 H00B 0.86(6) . ?
C007 C008 1.500(6) . ?
C009 H00C 0.96(5) . ?
C009 H00D 0.94(5) . ?
C009 H00E 0.95(5) . ?
C008 H00F 0.94(5) . ?
C008 H00G 0.9079 . ?

loop_
_geom_hbond_atom_site_label_D
_geom_hbond_atom_site_label_H
_geom_hbond_atom_site_label_A
_geom_hbond_distance_DH
_geom_hbond_distance_HA
_geom_hbond_distance_DA
_geom_hbond_angle_DHA
_geom_hbond_site_symmetry_A
_geom_hbond_publ_flag
N002 H002 O004 0.80(6) 2.17(6) 2.870(6) 147(5) . yes

loop_
_geom_torsion_atom_site_label_1
_geom_torsion_atom_site_label_2
_geom_torsion_atom_site_label_3
_geom_torsion_atom_site_label_4
_geom_torsion
_geom_torsion_site_symmetry_1
_geom_torsion_site_symmetry_2
_geom_torsion_site_symmetry_3
_geom_torsion_site_symmetry_4
_geom_torsion_publ_flag
N002 C007 C008 N002 57.9(5) 3_667 . . . ?
C007 N002 C008 C007 -56.7(5) 3_667 . . . ?
C009 N002 C008 C007 178.1(3) . . . . ?
